data_9014258
loop_
_publ_author_name
'Kampf, A. R.'
'Mills, S. J.'
'Rossman, G. R.'
'Steele, I. M.'
'Pluth, J. J.'
'Favreau, G.'

_publ_section_title
;
 Afmite, Al3(OH)4(H2O)3(PO4)(PO3OH)*H2O,a new mineral from Fumade, Tarn, France:
 description and crystal structure
 T = 298 K
;
_journal_name_full 'European Journal of Mineralogy'
_journal_page_first 269
_journal_page_last 277
_journal_paper_doi 10.1127/0935-1221/2011/0023-2093
_journal_volume 23
_journal_year 2011
_chemical_compound_source 'Fumade, Tarn, France'
_chemical_formula_sum 'Al3 H13 O16 P2'
_chemical_name_mineral Afmite
_space_group_IT_number 2
_symmetry_space_group_name_Hall '-P 1'
_symmetry_space_group_name_H-M 'P -1'
_cell_angle_alpha 99.773
_cell_angle_beta 91.141
_cell_angle_gamma 115.58
_cell_formula_units_Z 2
_cell_length_a 7.386
_cell_length_b 7.716
_cell_length_c 11.345
_cell_volume 571.551
_database_code_amcsd 0018452
_exptl_crystal_density_diffrn 2.394
_cod_original_formula_sum 'Al3 P2 O16 H13'
_cod_database_code 9014258

loop_
_space_group_symop_operation_xyz
x,y,z
-x,-y,-z

loop_
_atom_site_aniso_label
_atom_site_aniso_U_11
_atom_site_aniso_U_22
_atom_site_aniso_U_33
_atom_site_aniso_U_12
_atom_site_aniso_U_13
_atom_site_aniso_U_23
Al1 0.03100 0.00800 0.03500 0.00400 0.00400 0.01100
Al2 0.01900 0.03100 0.02200 0.01100 0.00100 0.00700
Al3 0.01200 0.01700 0.02200 0.00300 0.00400 0.00500
P1 0.01700 0.01400 0.02200 0.00700 0.00100 0.00100
P2 0.02200 0.02700 0.02900 0.00800 0.00600 0.00500
O1 0.01400 0.05100 0.01800 0.02000 0.01000 0.02100
O2 0.01000 0.04000 0.03100 0.00200 0.01100 0.00900
O3 0.04800 0.01700 0.03400 0.01900 -0.00200 0.00300
O4 0.02200 0.03200 0.02100 0.01900 -0.01100 0.01300
O5 0.02900 0.00000 0.03100 0.00500 0.00500 0.00400
O6 0.03000 0.02600 0.03200 0.02400 0.01100 0.01500
O7 0.01000 0.01700 0.03200 0.00900 0.01600 0.02000
O-H8 0.02000 0.01500 0.02600 0.00500 -0.00100 0.00500
O-H9 0.03800 0.03200 0.03100 0.03200 0.01400 0.00600
O-H10 0.02100 0.02500 0.02700 0.00200 0.01000 0.00800
O-H11 0.01500 0.01300 0.03500 -0.00100 0.00200 0.01500
O-H12 0.01300 0.03000 0.03700 -0.00600 0.01400 -0.00300
Wat13 0.02200 0.03500 0.02000 0.01200 -0.00300 0.00100
Wat14 0.01800 0.00500 0.03800 -0.01100 0.00800 0.00400
Wat15 0.03100 0.02600 0.05000 0.02700 0.01800 0.02200
Wat16 0.04300 0.04800 0.04300 0.00100 0.00500 0.00500

loop_
_atom_site_label
_atom_site_fract_x
_atom_site_fract_y
_atom_site_fract_z
_atom_site_U_iso_or_equiv
_atom_site_type_symbol
_atom_site_attached_hydrogens
Al1 0.18640 0.83050 0.71260 0.02600 Al 0
Al2 0.21340 0.45440 0.68790 0.02400 Al 0
Al3 0.30420 0.85750 0.29720 0.01800 Al 0
P1 0.32820 0.14140 0.54400 0.01800 P 0
P2 0.06330 0.15070 0.85650 0.02700 P 0
O1 0.18580 0.97180 0.59710 0.02400 O 0
O2 0.32400 0.08020 0.40910 0.03000 O 0
O3 0.54440 0.21560 0.60070 0.03100 O 0
O4 0.26770 0.31120 0.55760 0.02200 O 0
O5 0.21630 0.30950 0.80130 0.02000 O 0
O6 0.10410 0.97300 0.83890 0.02400 O 0
O7 0.84370 0.09430 0.81690 0.01600 O 0
O-H8 0.10610 0.23420 0.99620 0.02100 O 1
O-H9 0.23520 0.64310 0.60190 0.02700 O 1
O-H10 0.92880 0.30420 0.64070 0.02700 O 1
O-H11 0.15020 0.63270 0.80780 0.02200 O 1
O-H12 0.46220 0.98480 0.77630 0.03400 O 1
Wat13 0.50980 0.60400 0.74430 0.02700 O 2
Wat14 0.89180 0.65970 0.65230 0.02600 O 2
Wat15 0.25890 0.61280 0.17670 0.02900 O 2
Wat16 0.47780 0.76730 0.99210 0.05200 O 2

loop_
_cod_changelog_entry_id
_cod_changelog_entry_author
_cod_changelog_entry_date
_cod_changelog_entry_text
1
;cod-tools version 3.8.0
Id: cif_guess_AMCSD_atom_types 9574 2023-05-10 09:00:05Z saulius
;
2023-05-10T18:55:02+03:00
;Derived atom types and hydrogen counts
from atom names that follow the AMCSD naming convention
(Wat == water, O-H == hydroxyl).
;

loop_
_cod_related_entry_id
_cod_related_entry_database
_cod_related_entry_code
1 AMCSD 0018452
